data_4334282
loop_
_publ_author_name
'Alexander Yu. Makarov'
'Frank Blockhuys'
'Irina Yu. Bagryanskaya'
'Yuri V. Gatilov'
'Makhmut M. Shakirov'
'Andrey V. Zibarev'

_publ_contact_author_email bagryan@nioch.nsc.ru
_publ_contact_author_name 'Dr. I. Yu. Bagryanskaya'
_publ_section_title
;
 Experimental and Computational Study on the Structure and Properties of
 Herz Cations and Radicals: 1,2,3-Benzodithiazolium,
 1,2,3-Benzodithiazolyl, and Their Se Congeners
;
_journal_name_full 'Inorganic Chemistry'
_journal_page_first 3699
_journal_page_last 3710
_journal_paper_doi 10.1021/ic302203t
_journal_volume 52
_journal_year 2013
_chemical_formula_moiety 'C6 H4 N Se2 1+, Cl4 Ga 1-'
_chemical_formula_sum 'C6 H4 Cl4 Ga N Se2'
_chemical_formula_weight 459.54
_chemical_melting_point 398
_chemical_name_systematic
; 
 1,2,3-benzodiselenazolium tetrachlorogallate 
;
_space_group_IT_number 14
_symmetry_cell_setting monoclinic
_symmetry_space_group_name_Hall '-P 2yn'
_symmetry_space_group_name_H-M 'P 1 21/n 1'
_atom_sites_solution_hydrogens geom
_atom_sites_solution_primary direct
_atom_sites_solution_secondary difmap
_audit_creation_method SHELXL-97
_cell_angle_alpha 90.00
_cell_angle_beta 93.8950(10)
_cell_angle_gamma 90.00
_cell_formula_units_Z 4
_cell_length_a 7.4699(3)
_cell_length_b 10.1981(3)
_cell_length_c 17.0300(6)
_cell_measurement_reflns_used 9906
_cell_measurement_temperature 200(2)
_cell_measurement_theta_max 31.86
_cell_measurement_theta_min 2.91
_cell_volume 1294.33(8)
_computing_cell_refinement 'Bruker SAINT'
_computing_data_collection 'Bruker APEX2'
_computing_data_reduction 'Bruker SAINT'
_computing_molecular_graphics 'Bruker SHELXTL'
_computing_publication_material 'Bruker SHELXTL'
_computing_structure_refinement 'SHELXL-97 (Sheldrick, 2008)'
_computing_structure_solution 'SHELXS-97 (Sheldrick, 2008)'
_diffrn_ambient_temperature 200(2)
_diffrn_measured_fraction_theta_full 1.000
_diffrn_measured_fraction_theta_max 0.925
_diffrn_measurement_device_type 'Bruker APEX-II CCD'
_diffrn_measurement_method '\f and \w scans'
_diffrn_radiation_monochromator graphite
_diffrn_radiation_source 'sealed tube'
_diffrn_radiation_type MoK\a
_diffrn_radiation_wavelength 0.71073
_diffrn_reflns_av_R_equivalents 0.0252
_diffrn_reflns_av_sigmaI/netI 0.0176
_diffrn_reflns_limit_h_max 10
_diffrn_reflns_limit_h_min -11
_diffrn_reflns_limit_k_max 14
_diffrn_reflns_limit_k_min -12
_diffrn_reflns_limit_l_max 25
_diffrn_reflns_limit_l_min -25
_diffrn_reflns_number 25594
_diffrn_reflns_theta_full 25.00
_diffrn_reflns_theta_max 32.35
_diffrn_reflns_theta_min 2.33
_diffrn_standards_number 0
_exptl_absorpt_coefficient_mu 8.537
_exptl_absorpt_correction_T_max 0.9703
_exptl_absorpt_correction_T_min 0.6487
_exptl_absorpt_correction_type multi-scan
_exptl_absorpt_process_details SADABS
_exptl_crystal_colour black
_exptl_crystal_density_diffrn 2.358
_exptl_crystal_description prism
_exptl_crystal_F_000 856
_exptl_crystal_size_max 0.26
_exptl_crystal_size_mid 0.20
_exptl_crystal_size_min 0.05
_refine_diff_density_max 0.958
_refine_diff_density_min -0.459
_refine_diff_density_rms 0.079
_refine_ls_extinction_method none
_refine_ls_goodness_of_fit_ref 1.065
_refine_ls_hydrogen_treatment constr
_refine_ls_matrix_type full
_refine_ls_number_parameters 127
_refine_ls_number_reflns 4280
_refine_ls_number_restraints 0
_refine_ls_restrained_S_all 1.065
_refine_ls_R_factor_all 0.0312
_refine_ls_R_factor_gt 0.0228
_refine_ls_shift/su_max 0.001
_refine_ls_shift/su_mean 0.000
_refine_ls_structure_factor_coef Fsqd
_refine_ls_weighting_details 'calc w=1/[\s^2^(Fo^2^)+(0.0220P)^2^+0.8323P] where P=(Fo^2^+2Fc^2^)/3'
_refine_ls_weighting_scheme calc
_refine_ls_wR_factor_gt 0.0496
_refine_ls_wR_factor_ref 0.0532
_reflns_number_gt 3648
_reflns_number_total 4280
_reflns_threshold_expression >2sigma(I)
_cod_data_source_file ic302203t_si_001_1.cif
_cod_data_source_block m521
_cod_original_sg_symbol_H-M 'P 1 21/n 1 '
_cod_database_code 4334282

loop_
_symmetry_equiv_pos_as_xyz
'x, y, z'
'-x+1/2, y+1/2, -z+1/2'
'-x, -y, -z'
'x-1/2, -y-1/2, z-1/2'

loop_
_atom_site_label
_atom_site_type_symbol
_atom_site_fract_x
_atom_site_fract_y
_atom_site_fract_z
_atom_site_U_iso_or_equiv
_atom_site_adp_type
_atom_site_occupancy
_atom_site_symmetry_multiplicity
_atom_site_calc_flag
_atom_site_refinement_flags
Se1 Se 0.92100(3) 0.28944(2) 0.177499(13) 0.03352(5) Uani 1 1 d .
Ga1 Ga 1.44583(3) 0.191642(19) 0.382448(12) 0.02612(5) Uani 1 1 d .
Se2 Se 1.01666(3) 0.08436(2) 0.215717(13) 0.03370(6) Uani 1 1 d .
Cl1 Cl 1.45765(8) 0.33973(5) 0.47314(3) 0.03820(11) Uani 1 1 d .
Cl2 Cl 1.33868(8) 0.28114(5) 0.27132(3) 0.04009(12) Uani 1 1 d .
Cl3 Cl 1.71344(8) 0.11851(6) 0.36646(4) 0.04516(13) Uani 1 1 d .
Cl4 Cl 1.26753(9) 0.03349(6) 0.40904(4) 0.05251(16) Uani 1 1 d .
N1 N 0.8219(2) 0.00339(17) 0.18083(10) 0.0338(4) Uani 1 1 d .
C1 C 0.7092(3) 0.21532(19) 0.13591(11) 0.0280(4) Uani 1 1 d .
C2 C 0.6919(3) 0.07634(18) 0.14600(11) 0.0281(4) Uani 1 1 d .
C3 C 0.5294(3) 0.0145(2) 0.11558(13) 0.0366(4) Uani 1 1 d .
H3 H 0.5125 -0.0769 0.1227 0.044 Uiso 1 1 calc R
C4 C 0.4001(3) 0.0871(2) 0.07671(13) 0.0391(5) Uani 1 1 d .
H4 H 0.2924 0.0461 0.0567 0.047 Uiso 1 1 calc R
C5 C 0.4234(3) 0.2233(2) 0.06560(14) 0.0395(5) Uani 1 1 d .
H5 H 0.3316 0.2716 0.0371 0.047 Uiso 1 1 calc R
C6 C 0.5744(3) 0.2873(2) 0.09473(14) 0.0363(4) Uani 1 1 d .
H6 H 0.5873 0.3790 0.0871 0.044 Uiso 1 1 calc R

loop_
_atom_site_aniso_label
_atom_site_aniso_U_11
_atom_site_aniso_U_22
_atom_site_aniso_U_33
_atom_site_aniso_U_23
_atom_site_aniso_U_13
_atom_site_aniso_U_12
Se1 0.02940(10) 0.02893(10) 0.04136(12) -0.00066(8) -0.00394(8) -0.00442(7)
Ga1 0.02849(10) 0.02293(9) 0.02669(10) -0.00198(7) 0.00005(8) -0.00146(7)
Se2 0.02882(10) 0.03102(10) 0.04026(11) -0.00357(8) -0.00495(8) 0.00142(7)
Cl1 0.0467(3) 0.0347(2) 0.0329(2) -0.01020(19) 0.0000(2) 0.0029(2)
Cl2 0.0429(3) 0.0407(3) 0.0345(2) 0.0064(2) -0.0130(2) -0.0125(2)
Cl3 0.0382(3) 0.0473(3) 0.0508(3) -0.0026(2) 0.0085(2) 0.0126(2)
Cl4 0.0561(4) 0.0394(3) 0.0623(4) 0.0077(3) 0.0057(3) -0.0195(3)
N1 0.0329(9) 0.0283(8) 0.0394(9) -0.0039(7) -0.0031(7) -0.0003(7)
C1 0.0279(9) 0.0284(9) 0.0280(9) -0.0026(7) 0.0035(7) -0.0008(7)
C2 0.0291(9) 0.0280(9) 0.0273(9) -0.0033(7) 0.0019(7) -0.0009(7)
C3 0.0343(10) 0.0340(10) 0.0409(11) -0.0054(8) -0.0015(9) -0.0057(8)
C4 0.0289(10) 0.0464(12) 0.0412(12) -0.0102(9) -0.0042(9) -0.0056(9)
C5 0.0325(10) 0.0450(12) 0.0400(12) -0.0028(9) -0.0059(9) 0.0049(9)
C6 0.0352(10) 0.0317(10) 0.0413(11) 0.0017(8) -0.0024(9) 0.0022(8)

loop_
_atom_type_symbol
_atom_type_description
_atom_type_scat_dispersion_real
_atom_type_scat_dispersion_imag
_atom_type_scat_source
C C 0.0033 0.0016 'International Tables Vol C Tables 4.2.6.8 and 6.1.1.4'
H H 0.0000 0.0000 'International Tables Vol C Tables 4.2.6.8 and 6.1.1.4'
N N 0.0061 0.0033 'International Tables Vol C Tables 4.2.6.8 and 6.1.1.4'
Cl Cl 0.1484 0.1585 'International Tables Vol C Tables 4.2.6.8 and 6.1.1.4'
Ga Ga 0.2307 1.6083 'International Tables Vol C Tables 4.2.6.8 and 6.1.1.4'
Se Se -0.0929 2.2259 'International Tables Vol C Tables 4.2.6.8 and 6.1.1.4'

loop_
_geom_angle_atom_site_label_1
_geom_angle_atom_site_label_2
_geom_angle_atom_site_label_3
_geom_angle
C1 Se1 Se2 88.73(6)
Cl1 Ga1 Cl4 111.62(3)
Cl1 Ga1 Cl3 109.72(2)
Cl4 Ga1 Cl3 110.89(3)
Cl1 Ga1 Cl2 108.66(2)
Cl4 Ga1 Cl2 107.24(3)
Cl3 Ga1 Cl2 108.61(2)
N1 Se2 Se1 95.67(6)
C2 N1 Se2 117.03(14)
C6 C1 C2 120.77(18)
C6 C1 Se1 123.13(15)
C2 C1 Se1 116.07(15)
N1 C2 C3 119.34(18)
N1 C2 C1 122.46(18)
C3 C2 C1 118.18(18)
C4 C3 C2 119.7(2)
C4 C3 H3 120.2
C2 C3 H3 120.2
C3 C4 C5 120.8(2)
C3 C4 H4 119.6
C5 C4 H4 119.6
C6 C5 C4 121.8(2)
C6 C5 H5 119.1
C4 C5 H5 119.1
C5 C6 C1 118.7(2)
C5 C6 H6 120.6
C1 C6 H6 120.6

loop_
_geom_bond_atom_site_label_1
_geom_bond_atom_site_label_2
_geom_bond_distance
Se1 C1 1.850(2)
Se1 Se2 2.2902(3)
Ga1 Cl1 2.1577(5)
Ga1 Cl4 2.1593(6)
Ga1 Cl3 2.1680(6)
Ga1 Cl2 2.2022(6)
Se2 N1 1.7416(17)
N1 C2 1.330(3)
C1 C6 1.396(3)
C1 C2 1.435(3)
C2 C3 1.433(3)
C3 C4 1.354(3)
C3 H3 0.9500
C4 C5 1.414(3)
C4 H4 0.9500
C5 C6 1.367(3)
C5 H5 0.9500
C6 H6 0.9500
